data_4335954
loop_
_publ_author_name
'Leland R. Widger'
'Yunbo Jiang'
'Maxime A. Siegler'
'Devesh Kumar'
'Reza Latifi'
'Sam P. de Visser'
'Guy N. L. Jameson'
'David P. Goldberg'

_publ_section_title
;
 Synthesis and Ligand Non-Innocence of Thiolate-Ligated (N4S) Iron(II) and
 Nickel(II) Bis(imino)pyridine Complexes
;
_journal_name_full 'Inorganic Chemistry'
_journal_page_first 10467
_journal_page_last 10480
_journal_paper_doi 10.1021/ic4013558
_journal_volume 52
_journal_year 2013
_chemical_formula_moiety 'C32 H35 Fe N4 S, C F3 O3 S'
_chemical_formula_sum 'C33 H35 F3 Fe N4 O3 S2'
_chemical_formula_weight 712.62
_chemical_name_systematic
; 
 ? 
;
_space_group_IT_number 7
_symmetry_cell_setting monoclinic
_symmetry_space_group_name_Hall 'P -2yc'
_symmetry_space_group_name_H-M 'P 1 c 1'
_atom_sites_solution_hydrogens difmap
_atom_sites_solution_primary direct
_atom_sites_solution_secondary difmap
_audit_creation_method SHELXL-97
_cell_angle_alpha 90.00
_cell_angle_beta 105.548(3)
_cell_angle_gamma 90.00
_cell_formula_units_Z 4
_cell_length_a 17.6133(5)
_cell_length_b 10.4554(2)
_cell_length_c 18.8663(4)
_cell_measurement_reflns_used 13373
_cell_measurement_temperature 110(2)
_cell_measurement_theta_max 25.13
_cell_measurement_theta_min 1.84
_cell_volume 3347.17(14)
_computing_cell_refinement
;       
CrysAlisPro, Oxford Diffraction Ltd.,
Version 1.171.33.48 (release 15-09-2009 CrysAlis171 .NET)
(compiled Sep 15 2009,11:49:04)
;
_computing_data_collection
;
CrysAlisPro, Oxford Diffraction Ltd.,
Version 1.171.33.48 (release 15-09-2009 CrysAlis171 .NET)
(compiled Sep 15 2009,11:49:04)
;
_computing_data_reduction
;
CrysAlisPro, Oxford Diffraction Ltd.,
Version 1.171.33.48 (release 15-09-2009 CrysAlis171 .NET)
(compiled Sep 15 2009,11:49:04)
;
_computing_molecular_graphics 'SHELXTL v6.10 (Sheldrick, 2008)'
_computing_publication_material 'SHELXTL v6.10 (Sheldrick, 2008)'
_computing_structure_refinement 'SHELXL-97 (Sheldrick, 2008)'
_computing_structure_solution 'SHELXS-97 (Sheldrick, 2008)'
_diffrn_ambient_temperature 110(2)
_diffrn_detector_area_resol_mean 15.9890
_diffrn_measured_fraction_theta_full 0.999
_diffrn_measured_fraction_theta_max 0.999
_diffrn_measurement_device_type 'Goniometer KM4/Xcalibur, detector: Sapphire3'
_diffrn_measurement_method '\w scans'
_diffrn_radiation_monochromator graphite
_diffrn_radiation_source 'Enhance (Mo) x-ray Source'
_diffrn_radiation_type MoK\a
_diffrn_radiation_wavelength 0.71073
_diffrn_reflns_av_R_equivalents 0.0652
_diffrn_reflns_av_sigmaI/netI 0.0608
_diffrn_reflns_limit_h_max 20
_diffrn_reflns_limit_h_min -20
_diffrn_reflns_limit_k_max 12
_diffrn_reflns_limit_k_min -12
_diffrn_reflns_limit_l_max 22
_diffrn_reflns_limit_l_min -22
_diffrn_reflns_number 26684
_diffrn_reflns_theta_full 25.00
_diffrn_reflns_theta_max 25.00
_diffrn_reflns_theta_min 1.95
_exptl_absorpt_coefficient_mu 0.632
_exptl_absorpt_correction_T_max 0.827
_exptl_absorpt_correction_T_min 0.632
_exptl_absorpt_correction_type analytical
_exptl_absorpt_process_details
;
CrysAlisPro, Oxford Diffraction Ltd.,
Version 1.171.33.48 (release 15-09-2009 CrysAlis171 .NET)
(compiled Sep 15 2009,11:49:04)
Analytical numeric absorption correction using a multifaceted crystal
            model based on expressions derived by R.C. Clark & J.S. Reid.
(Clark, R. C. & Reid, J. S. (1995). Acta Cryst. A51, 887-897)
;
_exptl_crystal_colour 'dark brown'
_exptl_crystal_density_diffrn 1.414
_exptl_crystal_description 'thick plate'
_exptl_crystal_F_000 1480
_exptl_crystal_size_max 0.41
_exptl_crystal_size_mid 0.20
_exptl_crystal_size_min 0.10
_refine_diff_density_max 0.778
_refine_diff_density_min -0.747
_refine_diff_density_rms 0.114
_refine_ls_extinction_method none
_refine_ls_goodness_of_fit_ref 0.993
_refine_ls_hydrogen_treatment constr
_refine_ls_matrix_type full
_refine_ls_number_parameters 844
_refine_ls_number_reflns 11193
_refine_ls_number_restraints 282
_refine_ls_restrained_S_all 0.985
_refine_ls_R_factor_all 0.0661
_refine_ls_R_factor_gt 0.0471
_refine_ls_shift/su_max 0.006
_refine_ls_shift/su_mean 0.000
_refine_ls_structure_factor_coef Fsqd
_refine_ls_weighting_details 'calc w=1/[\s^2^(Fo^2^)+(0.0656P)^2^+0.0000P] where P=(Fo^2^+2Fc^2^)/3'
_refine_ls_weighting_scheme calc
_refine_ls_wR_factor_gt 0.1068
_refine_ls_wR_factor_ref 0.1136
_reflns_number_gt 8793
_reflns_number_total 11193
_reflns_threshold_expression I>2\s(I)
_cod_data_source_file ic4013558_si_002.cif
_cod_data_source_block 2
_cod_original_cell_volume 3347.17(13)
_cod_original_sg_symbol_H-M 'P c'
_cod_database_code 4335954

loop_
_symmetry_equiv_pos_as_xyz
'x, y, z'
'x, -y, z+1/2'

loop_
_atom_site_label
_atom_site_type_symbol
_atom_site_fract_x
_atom_site_fract_y
_atom_site_fract_z
_atom_site_U_iso_or_equiv
_atom_site_adp_type
_atom_site_occupancy
_atom_site_symmetry_multiplicity
_atom_site_calc_flag
_atom_site_refinement_flags
Fe1A Fe 0.46879(5) 0.85677(7) 0.32125(4) 0.01426(19) Uani 1 1 d U
S1A S 0.45566(9) 1.01542(17) 0.23246(8) 0.0203(3) Uani 1 1 d U
C1A C 0.5513(4) 1.0792(6) 0.2644(3) 0.0236(12) Uani 1 1 d U
C2A C 0.5680(4) 1.2024(6) 0.2418(4) 0.0272(14) Uani 1 1 d U
H2A H 0.5282 1.2491 0.2077 0.033 Uiso 1 1 calc R
C3A C 0.6429(4) 1.2561(6) 0.2694(4) 0.0330(15) Uani 1 1 d U
H3A H 0.6540 1.3376 0.2523 0.040 Uiso 1 1 calc R
C4A C 0.7002(4) 1.1929(7) 0.3205(5) 0.0417(19) Uani 1 1 d U
H4A H 0.7493 1.2334 0.3420 0.050 Uiso 1 1 calc R
C5A C 0.6863(4) 1.0673(6) 0.3414(4) 0.0349(16) Uani 1 1 d U
H5A H 0.7270 1.0210 0.3749 0.042 Uiso 1 1 calc R
C6A C 0.6130(4) 1.0121(7) 0.3129(3) 0.0250(12) Uani 1 1 d U
C7A C 0.6389(4) 0.7871(6) 0.3398(4) 0.0257(13) Uani 1 1 d U
C8A C 0.7199(4) 0.7825(8) 0.3299(5) 0.050(2) Uani 1 1 d U
H8A1 H 0.7271 0.8541 0.2988 0.075 Uiso 1 1 calc R
H8A2 H 0.7274 0.7016 0.3064 0.075 Uiso 1 1 calc R
H8A3 H 0.7586 0.7889 0.3781 0.075 Uiso 1 1 calc R
C9A C 0.6005(4) 0.6683(6) 0.3561(3) 0.0208(12) Uani 1 1 d U
C10A C 0.6398(4) 0.5521(7) 0.3786(3) 0.0242(13) Uani 1 1 d U
H10A H 0.6951 0.5451 0.3852 0.029 Uiso 1 1 calc R
C11A C 0.5970(4) 0.4498(6) 0.3905(3) 0.0250(13) Uani 1 1 d U
H11A H 0.6228 0.3719 0.4085 0.030 Uiso 1 1 calc R
C12A C 0.5140(4) 0.4592(6) 0.3762(3) 0.0189(13) Uani 1 1 d U
H12A H 0.4831 0.3879 0.3827 0.023 Uiso 1 1 calc R
C13A C 0.4798(4) 0.5753(6) 0.3526(3) 0.0171(11) Uani 1 1 d U
C14A C 0.3936(4) 0.6036(5) 0.3347(3) 0.0160(11) Uani 1 1 d U
C15A C 0.3380(3) 0.4948(7) 0.3341(3) 0.0247(13) Uani 1 1 d U
H15A H 0.2836 0.5246 0.3149 0.037 Uiso 1 1 calc R
H15B H 0.3456 0.4626 0.3843 0.037 Uiso 1 1 calc R
H15C H 0.3484 0.4260 0.3027 0.037 Uiso 1 1 calc R
C16A C 0.2922(4) 0.7594(5) 0.2991(3) 0.0171(11) Uani 1 1 d U
C17A C 0.2564(4) 0.7851(6) 0.2245(4) 0.0231(13) Uani 1 1 d U
C18A C 0.1783(4) 0.8284(6) 0.2048(4) 0.0251(14) Uani 1 1 d U
H18A H 0.1526 0.8460 0.1547 0.030 Uiso 1 1 calc R
C19A C 0.1382(4) 0.8456(6) 0.2583(5) 0.0341(15) Uani 1 1 d U
H19A H 0.0852 0.8749 0.2448 0.041 Uiso 1 1 calc R
C20A C 0.1758(4) 0.8200(6) 0.3311(4) 0.0255(13) Uani 1 1 d U
H20A H 0.1476 0.8319 0.3670 0.031 Uiso 1 1 calc R
C21A C 0.2529(4) 0.7776(5) 0.3539(4) 0.0194(11) Uani 1 1 d U
C22A C 0.2986(4) 0.7607(6) 0.1654(3) 0.0246(13) Uani 1 1 d U
H22A H 0.3565 0.7600 0.1900 0.030 Uiso 1 1 calc R
C23A C 0.2762(5) 0.6260(7) 0.1312(4) 0.0353(16) Uani 1 1 d U
H23A H 0.2902 0.5610 0.1700 0.053 Uiso 1 1 calc R
H23B H 0.3049 0.6094 0.0943 0.053 Uiso 1 1 calc R
H23C H 0.2194 0.6227 0.1079 0.053 Uiso 1 1 calc R
C24A C 0.2837(5) 0.8622(7) 0.1052(4) 0.0368(17) Uani 1 1 d U
H24A H 0.2277 0.8627 0.0786 0.055 Uiso 1 1 calc R
H24B H 0.3152 0.8427 0.0708 0.055 Uiso 1 1 calc R
H24C H 0.2988 0.9464 0.1274 0.055 Uiso 1 1 calc R
C25A C 0.2918(4) 0.7546(6) 0.4358(4) 0.0264(13) Uani 1 1 d U
H25A H 0.3476 0.7281 0.4411 0.032 Uiso 1 1 calc R
C26A C 0.2506(5) 0.6454(7) 0.4654(4) 0.0419(19) Uani 1 1 d U
H26A H 0.2794 0.6269 0.5165 0.063 Uiso 1 1 calc R
H26B H 0.2496 0.5688 0.4353 0.063 Uiso 1 1 calc R
H26C H 0.1965 0.6708 0.4634 0.063 Uiso 1 1 calc R
C27A C 0.2934(4) 0.8769(7) 0.4796(4) 0.0326(16) Uani 1 1 d U
H27A H 0.2394 0.9014 0.4786 0.049 Uiso 1 1 calc R
H27B H 0.3179 0.9454 0.4579 0.049 Uiso 1 1 calc R
H27C H 0.3240 0.8628 0.5306 0.049 Uiso 1 1 calc R
C28A C 0.4584(4) 1.0784(6) 0.4216(4) 0.0202(14) Uani 1 1 d U
H28A H 0.4487 1.1267 0.3775 0.024 Uiso 1 1 calc R
C29A C 0.4599(4) 1.1409(6) 0.4862(4) 0.0229(14) Uani 1 1 d U
H29A H 0.4497 1.2301 0.4862 0.027 Uiso 1 1 calc R
C30A C 0.4767(4) 1.0709(7) 0.5521(4) 0.0251(15) Uani 1 1 d U
H30A H 0.4786 1.1118 0.5975 0.030 Uiso 1 1 calc R
C31A C 0.4903(4) 0.9415(7) 0.5493(4) 0.0254(15) Uani 1 1 d U
H31A H 0.5020 0.8914 0.5929 0.030 Uiso 1 1 calc R
C32A C 0.4867(3) 0.8859(6) 0.4824(3) 0.0159(12) Uani 1 1 d U
H32A H 0.4966 0.7966 0.4813 0.019 Uiso 1 1 calc R
N1A N 0.5931(3) 0.8864(5) 0.3301(3) 0.0214(10) Uani 1 1 d U
N2A N 0.5221(3) 0.6775(5) 0.3446(3) 0.0174(10) Uani 1 1 d U
N3A N 0.3737(3) 0.7193(4) 0.3180(3) 0.0145(9) Uani 1 1 d U
N4A N 0.4702(3) 0.9503(5) 0.4185(3) 0.0141(11) Uani 1 1 d U
Fe1B Fe 0.92013(5) 0.15280(7) 0.18553(4) 0.01415(19) Uani 1 1 d U
S1B S 0.93176(8) 0.0016(2) 0.09939(7) 0.0224(3) Uani 1 1 d U
C1B C 0.8346(4) -0.0628(6) 0.0840(3) 0.0211(12) Uani 1 1 d U
C2B C 0.8186(4) -0.1837(6) 0.0543(3) 0.0261(13) Uani 1 1 d U
H2B H 0.8584 -0.2319 0.0410 0.031 Uiso 1 1 calc R
C3B C 0.7427(4) -0.2337(6) 0.0442(4) 0.0331(15) Uani 1 1 d U
H3B H 0.7313 -0.3160 0.0225 0.040 Uiso 1 1 calc R
C4B C 0.6843(4) -0.1688(7) 0.0643(4) 0.0385(17) Uani 1 1 d U
H4B H 0.6342 -0.2068 0.0592 0.046 Uiso 1 1 calc R
C5B C 0.7003(4) -0.0448(6) 0.0928(4) 0.0331(15) Uani 1 1 d U
H5B H 0.6606 0.0022 0.1070 0.040 Uiso 1 1 calc R
C6B C 0.7749(3) 0.0102(7) 0.1003(3) 0.0221(11) Uani 1 1 d U
C7B C 0.7536(4) 0.2334(6) 0.1167(3) 0.0219(12) Uani 1 1 d U
C8B C 0.6736(4) 0.2449(7) 0.0640(4) 0.0342(17) Uani 1 1 d U
H8B1 H 0.6637 0.1706 0.0311 0.051 Uiso 1 1 calc R
H8B2 H 0.6710 0.3231 0.0349 0.051 Uiso 1 1 calc R
H8B3 H 0.6337 0.2484 0.0915 0.051 Uiso 1 1 calc R
C9B C 0.7913(4) 0.3493(6) 0.1532(3) 0.0199(12) Uani 1 1 d U
C10B C 0.7571(4) 0.4678(5) 0.1560(3) 0.0218(13) Uani 1 1 d U
H10B H 0.7021 0.4789 0.1352 0.026 Uiso 1 1 calc R
C11B C 0.8027(4) 0.5696(6) 0.1888(3) 0.0231(13) Uani 1 1 d U
H11B H 0.7790 0.6502 0.1920 0.028 Uiso 1 1 calc R
C12B C 0.8833(4) 0.5540(6) 0.2173(3) 0.0192(13) Uani 1 1 d U
H12B H 0.9159 0.6238 0.2389 0.023 Uiso 1 1 calc R
C13B C 0.9148(4) 0.4347(6) 0.2132(3) 0.0168(12) Uani 1 1 d U
C14B C 1.0014(3) 0.4041(5) 0.2386(3) 0.0138(11) Uani 1 1 d U
C15B C 1.0577(4) 0.5086(7) 0.2659(3) 0.0232(12) Uani 1 1 d U
H15D H 1.0461 0.5482 0.3089 0.035 Uiso 1 1 calc R
H15E H 1.0530 0.5729 0.2271 0.035 Uiso 1 1 calc R
H15F H 1.1114 0.4743 0.2799 0.035 Uiso 1 1 calc R
C16B C 1.0997(3) 0.2406(6) 0.2536(3) 0.0165(11) Uani 1 1 d U
C17B C 1.1368(4) 0.2195(5) 0.3269(3) 0.0200(12) Uani 1 1 d U
C18B C 1.2153(4) 0.1766(6) 0.3446(4) 0.0263(14) Uani 1 1 d U
H18B H 1.2431 0.1627 0.3945 0.032 Uiso 1 1 calc R
C19B C 1.2519(4) 0.1546(6) 0.2898(4) 0.0331(15) Uani 1 1 d U
H19B H 1.3046 0.1239 0.3023 0.040 Uiso 1 1 calc R
C20B C 1.2140(4) 0.1762(6) 0.2185(4) 0.0270(14) Uani 1 1 d U
H20B H 1.2414 0.1621 0.1822 0.032 Uiso 1 1 calc R
C21B C 1.1360(4) 0.2184(6) 0.1962(4) 0.0202(12) Uani 1 1 d U
C22B C 1.0967(4) 0.2382(6) 0.3885(3) 0.0275(14) Uani 1 1 d U
H22B H 1.0410 0.2650 0.3658 0.033 Uiso 1 1 calc R
C23B C 1.1371(4) 0.3422(6) 0.4420(4) 0.0357(17) Uani 1 1 d U
H23D H 1.1098 0.3524 0.4805 0.054 Uiso 1 1 calc R
H23E H 1.1355 0.4232 0.4154 0.054 Uiso 1 1 calc R
H23F H 1.1921 0.3180 0.4644 0.054 Uiso 1 1 calc R
C24B C 1.0956(4) 0.1137(7) 0.4301(4) 0.0303(15) Uani 1 1 d U
H24D H 1.1492 0.0927 0.4589 0.045 Uiso 1 1 calc R
H24E H 1.0752 0.0447 0.3950 0.045 Uiso 1 1 calc R
H24F H 1.0615 0.1236 0.4632 0.045 Uiso 1 1 calc R
C25B C 1.0953(4) 0.2483(6) 0.1166(4) 0.0243(13) Uani 1 1 d U
H25B H 1.0375 0.2526 0.1122 0.029 Uiso 1 1 calc R
C26B C 1.1200(4) 0.3797(6) 0.0953(4) 0.0335(16) Uani 1 1 d U
H26D H 1.1073 0.4449 0.1277 0.050 Uiso 1 1 calc R
H26E H 1.0918 0.3985 0.0442 0.050 Uiso 1 1 calc R
H26F H 1.1769 0.3801 0.1005 0.050 Uiso 1 1 calc R
C27B C 1.1074(4) 0.1445(7) 0.0637(4) 0.0336(17) Uani 1 1 d U
H27D H 1.1634 0.1394 0.0654 0.050 Uiso 1 1 calc R
H27E H 1.0767 0.1655 0.0136 0.050 Uiso 1 1 calc R
H27F H 1.0898 0.0620 0.0782 0.050 Uiso 1 1 calc R
C28B C 0.9018(4) 0.1097(6) 0.3357(3) 0.0173(12) Uani 1 1 d U
H28B H 0.8918 0.1991 0.3317 0.021 Uiso 1 1 calc R
C29B C 0.8993(4) 0.0465(6) 0.3998(4) 0.0215(14) Uani 1 1 d U
H29B H 0.8873 0.0920 0.4390 0.026 Uiso 1 1 calc R
C30B C 0.9146(4) -0.0829(6) 0.4059(4) 0.0230(14) Uani 1 1 d U
H30B H 0.9142 -0.1270 0.4498 0.028 Uiso 1 1 calc R
C31B C 0.9305(4) -0.1474(6) 0.3484(3) 0.0208(13) Uani 1 1 d U
H31B H 0.9400 -0.2369 0.3515 0.025 Uiso 1 1 calc R
C32B C 0.9324(4) -0.0806(6) 0.2857(4) 0.0194(13) Uani 1 1 d U
H32B H 0.9441 -0.1252 0.2461 0.023 Uiso 1 1 calc R
N1B N 0.7964(3) 0.1320(5) 0.1307(3) 0.0200(10) Uani 1 1 d U
N2B N 0.8700(3) 0.3349(5) 0.1828(3) 0.0147(9) Uani 1 1 d U
N3B N 1.0179(3) 0.2843(5) 0.2315(3) 0.0145(9) Uani 1 1 d U
N4B N 0.9178(3) 0.0480(5) 0.2793(3) 0.0143(11) Uani 1 1 d U
S2A S 0.49999(8) 0.50292(19) 0.06438(7) 0.0210(3) Uani 1 1 d U
O1A O 0.5690(3) 0.5630(5) 0.0536(3) 0.0330(10) Uani 1 1 d U
O2A O 0.4269(3) 0.5509(4) 0.0192(3) 0.0279(10) Uani 1 1 d U
O3A O 0.5052(3) 0.3672(4) 0.0726(3) 0.0389(11) Uani 1 1 d U
C33A C 0.5011(4) 0.5551(7) 0.1561(4) 0.0300(13) Uani 1 1 d U
F1A F 0.4468(3) 0.4960(5) 0.1824(2) 0.0500(10) Uani 1 1 d U
F2A F 0.4891(3) 0.6801(4) 0.1596(2) 0.0497(12) Uani 1 1 d U
F3A F 0.5717(3) 0.5289(4) 0.2039(2) 0.0476(12) Uani 1 1 d U
S2B S 0.89552(9) 0.48215(16) 0.41325(8) 0.0222(4) Uani 1 1 d U
O1B O 0.9012(4) 0.3492(4) 0.4250(4) 0.0697(19) Uani 1 1 d U
O2B O 0.9651(3) 0.5434(5) 0.4024(3) 0.0388(13) Uani 1 1 d U
O3B O 0.8249(3) 0.5254(10) 0.3664(3) 0.100(3) Uani 1 1 d U
C33B C 0.8909(5) 0.5408(6) 0.5035(4) 0.0364(15) Uani 1 1 d U
F1B F 0.9472(3) 0.4960(7) 0.5570(2) 0.0814(16) Uani 1 1 d U
F2B F 0.8236(3) 0.5032(6) 0.5173(2) 0.0507(10) Uani 1 1 d U
F3B F 0.8929(5) 0.6656(5) 0.5068(4) 0.120(3) Uani 1 1 d U

loop_
_atom_site_aniso_label
_atom_site_aniso_U_11
_atom_site_aniso_U_22
_atom_site_aniso_U_33
_atom_site_aniso_U_23
_atom_site_aniso_U_13
_atom_site_aniso_U_12
Fe1A 0.0118(5) 0.0157(4) 0.0158(4) -0.0008(4) 0.0046(3) -0.0003(4)
S1A 0.0211(8) 0.0212(9) 0.0174(7) 0.0045(7) 0.0034(6) -0.0024(7)
C1A 0.023(3) 0.029(3) 0.023(3) -0.003(2) 0.014(2) -0.006(2)
C2A 0.035(3) 0.026(3) 0.027(3) 0.002(3) 0.019(3) -0.007(3)
C3A 0.035(4) 0.028(3) 0.042(4) -0.002(3) 0.020(3) -0.009(3)
C4A 0.019(4) 0.036(4) 0.074(6) -0.002(4) 0.018(3) -0.005(3)
C5A 0.015(3) 0.033(3) 0.059(5) 0.003(3) 0.013(3) 0.002(3)
C6A 0.019(2) 0.027(3) 0.033(3) -0.003(3) 0.014(2) -0.002(2)
C7A 0.015(3) 0.031(3) 0.028(4) -0.004(3) 0.002(3) 0.000(2)
C8A 0.024(4) 0.052(5) 0.084(6) 0.007(5) 0.029(4) 0.012(3)
C9A 0.020(3) 0.028(2) 0.014(3) -0.004(2) 0.003(3) 0.008(2)
C10A 0.013(3) 0.039(3) 0.022(3) 0.005(3) 0.006(3) 0.010(2)
C11A 0.027(3) 0.027(3) 0.020(3) 0.003(2) 0.004(3) 0.012(2)
C12A 0.024(3) 0.023(3) 0.012(3) 0.004(2) 0.009(3) 0.001(2)
C13A 0.021(3) 0.022(3) 0.006(3) 0.002(2) 0.000(3) 0.004(2)
C14A 0.017(3) 0.017(2) 0.012(3) -0.002(2) 0.001(2) 0.0008(19)
C15A 0.024(3) 0.016(3) 0.036(3) 0.001(4) 0.010(3) 0.001(3)
C16A 0.010(2) 0.013(3) 0.028(2) -0.001(2) 0.004(2) -0.002(2)
C17A 0.012(3) 0.026(3) 0.029(3) -0.001(3) 0.001(2) -0.003(3)
C18A 0.010(3) 0.023(3) 0.034(3) 0.004(3) -0.008(2) 0.001(3)
C19A 0.007(3) 0.031(4) 0.061(4) -0.004(4) 0.002(3) 0.006(3)
C20A 0.007(3) 0.026(3) 0.045(3) -0.005(3) 0.011(3) -0.004(3)
C21A 0.011(3) 0.011(3) 0.037(3) 0.001(2) 0.008(2) -0.004(2)
C22A 0.017(3) 0.031(3) 0.021(3) 0.003(3) -0.003(3) 0.001(3)
C23A 0.040(5) 0.038(3) 0.023(4) -0.001(3) 0.000(3) 0.002(3)
C24A 0.035(5) 0.044(4) 0.027(4) 0.010(3) 0.000(3) -0.005(3)
C25A 0.021(4) 0.031(3) 0.034(3) 0.001(3) 0.019(3) 0.002(3)
C26A 0.049(5) 0.042(4) 0.046(4) 0.004(3) 0.032(4) -0.003(4)
C27A 0.031(4) 0.040(3) 0.032(4) -0.003(3) 0.017(3) 0.003(3)
C28A 0.017(4) 0.022(3) 0.025(3) 0.004(2) 0.010(3) 0.005(3)
C29A 0.020(4) 0.018(3) 0.029(3) -0.004(2) 0.004(3) -0.002(3)
C30A 0.026(4) 0.031(3) 0.021(3) -0.004(3) 0.012(3) 0.001(3)
C31A 0.022(4) 0.039(3) 0.017(3) 0.003(3) 0.009(3) 0.009(3)
C32A 0.003(3) 0.022(3) 0.021(2) 0.002(2) 0.001(3) -0.003(2)
N1A 0.010(2) 0.028(2) 0.027(3) -0.004(2) 0.006(2) -0.0005(17)
N2A 0.017(2) 0.020(2) 0.017(2) 0.0000(19) 0.006(2) 0.0060(17)
N3A 0.012(2) 0.019(2) 0.011(2) -0.0016(18) 0.0005(19) -0.0018(16)
N4A 0.012(3) 0.015(2) 0.017(2) 0.0020(17) 0.007(2) -0.003(2)
Fe1B 0.0119(5) 0.0160(4) 0.0137(4) 0.0003(3) 0.0019(3) -0.0002(4)
S1B 0.0266(8) 0.0248(7) 0.0190(7) -0.0054(10) 0.0114(6) -0.0050(10)
C1B 0.024(3) 0.026(3) 0.012(3) 0.003(2) 0.000(3) -0.007(2)
C2B 0.031(3) 0.023(3) 0.021(3) 0.001(2) 0.002(3) -0.002(2)
C3B 0.030(3) 0.021(3) 0.037(4) 0.005(3) -0.011(3) -0.006(2)
C4B 0.022(3) 0.027(3) 0.057(5) 0.011(3) -0.006(3) -0.006(3)
C5B 0.021(3) 0.030(3) 0.044(4) 0.004(3) 0.001(3) -0.001(2)
C6B 0.020(2) 0.021(2) 0.021(3) 0.007(3) -0.002(2) -0.003(2)
C7B 0.013(3) 0.029(3) 0.022(3) 0.003(3) 0.001(2) 0.001(2)
C8B 0.018(3) 0.039(4) 0.039(4) 0.001(3) -0.003(3) -0.001(3)
C9B 0.012(3) 0.029(2) 0.019(3) 0.005(2) 0.003(2) 0.002(2)
C10B 0.021(3) 0.028(3) 0.021(3) 0.002(2) 0.013(3) 0.006(2)
C11B 0.021(3) 0.031(3) 0.020(3) -0.002(3) 0.011(3) 0.007(2)
C12B 0.022(3) 0.024(2) 0.015(3) 0.000(3) 0.010(3) 0.004(2)
C13B 0.018(3) 0.024(2) 0.010(3) -0.003(2) 0.007(3) 0.002(2)
C14B 0.016(3) 0.015(2) 0.013(3) 0.003(2) 0.008(2) -0.0002(18)
C15B 0.024(3) 0.017(3) 0.029(3) 0.000(3) 0.009(3) 0.000(3)
C16B 0.004(2) 0.019(3) 0.025(2) 0.000(3) 0.000(2) -0.003(2)
C17B 0.009(3) 0.016(3) 0.028(2) -0.002(2) -0.007(2) -0.002(2)
C18B 0.010(3) 0.031(3) 0.030(3) 0.003(3) -0.009(2) -0.001(3)
C19B 0.011(3) 0.031(4) 0.055(4) -0.001(4) 0.005(3) 0.002(3)
C20B 0.006(3) 0.032(4) 0.045(3) -0.009(3) 0.011(2) -0.004(3)
C21B 0.014(3) 0.013(3) 0.034(3) -0.003(2) 0.008(2) -0.001(2)
C22B 0.023(4) 0.034(3) 0.020(3) -0.002(3) -0.004(3) 0.001(3)
C23B 0.040(4) 0.031(3) 0.029(3) -0.002(3) -0.003(3) 0.000(3)
C24B 0.022(4) 0.036(3) 0.029(4) 0.001(3) 0.000(3) -0.003(3)
C25B 0.018(3) 0.026(3) 0.034(3) -0.002(3) 0.016(3) -0.002(3)
C26B 0.036(4) 0.033(3) 0.040(4) 0.004(3) 0.025(4) -0.002(3)
C27B 0.025(4) 0.043(4) 0.036(4) -0.012(3) 0.014(3) -0.004(3)
C28B 0.011(3) 0.020(3) 0.019(3) -0.003(2) 0.000(3) -0.001(3)
C29B 0.017(3) 0.035(3) 0.015(3) -0.003(2) 0.010(3) 0.000(3)
C30B 0.019(4) 0.027(3) 0.021(3) 0.002(2) 0.003(3) -0.009(3)
C31B 0.014(3) 0.018(3) 0.026(3) 0.005(2) -0.003(3) 0.002(3)
C32B 0.017(4) 0.017(3) 0.025(3) -0.004(2) 0.006(3) -0.003(3)
N1B 0.016(2) 0.026(2) 0.015(2) -0.001(2) -0.0014(19) -0.0026(17)
N2B 0.011(2) 0.0198(19) 0.015(2) 0.0050(18) 0.0069(19) 0.0009(17)
N3B 0.010(2) 0.020(2) 0.013(2) 0.0007(18) 0.0022(18) 0.0022(16)
N4B 0.010(3) 0.021(2) 0.013(2) 0.0007(17) 0.005(2) 0.0002(19)
S2A 0.0232(8) 0.0224(6) 0.0180(6) -0.0007(9) 0.0063(6) 0.0030(10)
O1A 0.024(2) 0.047(3) 0.027(2) 0.002(2) 0.006(2) -0.006(2)
O2A 0.020(2) 0.035(2) 0.027(2) 0.006(2) 0.0030(19) -0.0020(19)
O3A 0.058(3) 0.023(2) 0.040(3) -0.004(2) 0.019(3) 0.008(2)
C33A 0.043(4) 0.025(3) 0.022(3) 0.002(2) 0.008(2) 0.014(3)
F1A 0.063(3) 0.059(2) 0.040(2) 0.019(3) 0.034(2) 0.018(3)
F2A 0.082(3) 0.0290(19) 0.039(2) -0.0050(18) 0.018(2) 0.022(2)
F3A 0.056(2) 0.056(3) 0.0214(19) -0.0065(18) -0.0053(18) 0.022(2)
S2B 0.0254(8) 0.0230(9) 0.0215(7) -0.0032(7) 0.0121(6) -0.0004(7)
O1B 0.134(6) 0.024(2) 0.081(4) -0.016(3) 0.081(4) -0.017(3)
O2B 0.036(3) 0.050(3) 0.038(3) 0.010(2) 0.022(2) -0.010(2)
O3B 0.031(3) 0.240(9) 0.033(3) 0.042(5) 0.017(2) 0.051(5)
C33B 0.065(4) 0.025(3) 0.030(3) 0.000(2) 0.030(3) -0.010(3)
F1B 0.060(3) 0.155(5) 0.023(2) 0.006(4) 0.001(2) -0.031(4)
F2B 0.057(2) 0.067(3) 0.042(2) -0.007(3) 0.0379(19) -0.004(3)
F3B 0.264(9) 0.030(2) 0.118(5) -0.029(3) 0.142(6) -0.038(3)

loop_
_atom_type_symbol
_atom_type_description
_atom_type_scat_dispersion_real
_atom_type_scat_dispersion_imag
_atom_type_scat_source
C C 0.0033 0.0016 'International Tables Vol C Tables 4.2.6.8 and 6.1.1.4'
H H 0.0000 0.0000 'International Tables Vol C Tables 4.2.6.8 and 6.1.1.4'
F F 0.0171 0.0103 'International Tables Vol C Tables 4.2.6.8 and 6.1.1.4'
Fe Fe 0.3463 0.8444 'International Tables Vol C Tables 4.2.6.8 and 6.1.1.4'
N N 0.0061 0.0033 'International Tables Vol C Tables 4.2.6.8 and 6.1.1.4'
O O 0.0106 0.0060 'International Tables Vol C Tables 4.2.6.8 and 6.1.1.4'
S S 0.1246 0.1234 'International Tables Vol C Tables 4.2.6.8 and 6.1.1.4'

loop_
_geom_angle_atom_site_label_1
_geom_angle_atom_site_label_2
_geom_angle_atom_site_label_3
_geom_angle
N4A Fe1A N2A 109.79(19)
N4A Fe1A N1A 95.3(2)
N2A Fe1A N1A 74.0(2)
N4A Fe1A N3A 99.29(19)
N2A Fe1A N3A 73.4(2)
N1A Fe1A N3A 147.24(19)
N4A Fe1A S1A 106.05(15)
N2A Fe1A S1A 138.08(14)
N1A Fe1A S1A 81.79(15)
N3A Fe1A S1A 121.28(13)
C1A S1A Fe1A 97.0(2)
C6A C1A C2A 117.6(6)
C6A C1A S1A 122.4(5)
C2A C1A S1A 120.0(5)
C3A C2A C1A 120.3(6)
C3A C2A H2A 119.8
C1A C2A H2A 119.8
C4A C3A C2A 120.9(6)
C4A C3A H3A 119.5
C2A C3A H3A 119.5
C3A C4A C5A 119.8(7)
C3A C4A H4A 120.1
C5A C4A H4A 120.1
C6A C5A C4A 119.5(7)
C6A C5A H5A 120.2
C4A C5A H5A 120.2
C5A C6A C1A 121.5(6)
C5A C6A N1A 123.9(6)
C1A C6A N1A 114.5(5)
N1A C7A C9A 113.4(6)
N1A C7A C8A 126.1(6)
C9A C7A C8A 120.3(6)
C7A C8A H8A1 109.5
C7A C8A H8A2 109.5
H8A1 C8A H8A2 109.5
C7A C8A H8A3 109.5
H8A1 C8A H8A3 109.5
H8A2 C8A H8A3 109.5
N2A C9A C10A 120.9(6)
N2A C9A C7A 114.4(5)
C10A C9A C7A 124.7(6)
C11A C10A C9A 118.6(6)
C11A C10A H10A 120.7
C9A C10A H10A 120.7
C10A C11A C12A 120.2(6)
C10A C11A H11A 119.9
C12A C11A H11A 119.9
C13A C12A C11A 117.6(6)
C13A C12A H12A 121.2
C11A C12A H12A 121.2
N2A C13A C12A 122.3(6)
N2A C13A C14A 112.4(5)
C12A C13A C14A 125.3(6)
N3A C14A C13A 116.0(5)
N3A C14A C15A 125.6(6)
C13A C14A C15A 118.3(5)
C14A C15A H15A 109.5
C14A C15A H15B 109.5
H15A C15A H15B 109.5
C14A C15A H15C 109.5
H15A C15A H15C 109.5
H15B C15A H15C 109.5
C21A C16A C17A 122.3(6)
C21A C16A N3A 120.7(5)
C17A C16A N3A 116.9(5)
C18A C17A C16A 118.2(6)
C18A C17A C22A 120.0(6)
C16A C17A C22A 121.8(6)
C19A C18A C17A 120.3(7)
C19A C18A H18A 119.9
C17A C18A H18A 119.9
C20A C19A C18A 119.7(6)
C20A C19A H19A 120.2
C18A C19A H19A 120.2
C19A C20A C21A 122.6(6)
C19A C20A H20A 118.7
C21A C20A H20A 118.7
C20A C21A C16A 116.9(6)
C20A C21A C25A 119.9(6)
C16A C21A C25A 123.2(5)
C17A C22A C24A 114.2(6)
C17A C22A C23A 109.7(5)
C24A C22A C23A 110.3(6)
C17A C22A H22A 107.5
C24A C22A H22A 107.5
C23A C22A H22A 107.5
C22A C23A H23A 109.5
C22A C23A H23B 109.5
H23A C23A H23B 109.5
C22A C23A H23C 109.5
H23A C23A H23C 109.5
H23B C23A H23C 109.5
C22A C24A H24A 109.5
C22A C24A H24B 109.5
H24A C24A H24B 109.5
C22A C24A H24C 109.5
H24A C24A H24C 109.5
H24B C24A H24C 109.5
C27A C25A C21A 110.8(5)
C27A C25A C26A 111.7(5)
C21A C25A C26A 110.8(6)
C27A C25A H25A 107.8
C21A C25A H25A 107.8
C26A C25A H25A 107.8
C25A C26A H26A 109.5
C25A C26A H26B 109.5
H26A C26A H26B 109.5
C25A C26A H26C 109.5
H26A C26A H26C 109.5
H26B C26A H26C 109.5
C25A C27A H27A 109.5
C25A C27A H27B 109.5
H27A C27A H27B 109.5
C25A C27A H27C 109.5
H27A C27A H27C 109.5
H27B C27A H27C 109.5
N4A C28A C29A 122.6(7)
N4A C28A H28A 118.7
C29A C28A H28A 118.7
C28A C29A C30A 119.1(6)
C28A C29A H29A 120.5
C30A C29A H29A 120.5
C31A C30A C29A 118.4(7)
C31A C30A H30A 120.8
C29A C30A H30A 120.8
C32A C31A C30A 119.0(7)
C32A C31A H31A 120.5
C30A C31A H31A 120.5
N4A C32A C31A 123.9(6)
N4A C32A H32A 118.1
C31A C32A H32A 118.1
C7A N1A C6A 126.2(5)
C7A N1A Fe1A 118.2(4)
C6A N1A Fe1A 114.8(4)
C13A N2A C9A 120.4(5)
C13A N2A Fe1A 120.6(4)
C9A N2A Fe1A 118.9(4)
C14A N3A C16A 121.7(5)
C14A N3A Fe1A 117.2(4)
C16A N3A Fe1A 121.1(4)
C32A N4A C28A 117.0(6)
C32A N4A Fe1A 120.4(4)
C28A N4A Fe1A 122.5(5)
N4B Fe1B N2B 113.20(19)
N4B Fe1B N1B 96.1(2)
N2B Fe1B N1B 73.4(2)
N4B Fe1B N3B 100.66(19)
N2B Fe1B N3B 73.78(19)
N1B Fe1B N3B 146.92(19)
N4B Fe1B S1B 105.16(15)
N2B Fe1B S1B 136.03(14)
N1B Fe1B S1B 82.11(14)
N3B Fe1B S1B 119.87(13)
C1B S1B Fe1B 96.3(2)
C2B C1B C6B 120.4(6)
C2B C1B S1B 119.5(5)
C6B C1B S1B 120.1(5)
C1B C2B C3B 118.7(6)
C1B C2B H2B 120.7
C3B C2B H2B 120.7
C4B C3B C2B 122.5(6)
C4B C3B H3B 118.7
C2B C3B H3B 118.7
C3B C4B C5B 118.5(7)
C3B C4B H4B 120.8
C5B C4B H4B 120.8
C4B C5B C6B 120.2(7)
C4B C5B H5B 119.9
C6B C5B H5B 119.9
C1B C6B N1B 116.6(5)
C1B C6B C5B 119.4(6)
N1B C6B C5B 123.7(6)
N1B C7B C9B 114.7(6)
N1B C7B C8B 126.8(6)
C9B C7B C8B 118.4(6)
C7B C8B H8B1 109.5
C7B C8B H8B2 109.5
H8B1 C8B H8B2 109.5
C7B C8B H8B3 109.5
H8B1 C8B H8B3 109.5
H8B2 C8B H8B3 109.5
N2B C9B C10B 119.4(6)
N2B C9B C7B 112.7(5)
C10B C9B C7B 127.8(6)
C11B C10B C9B 120.1(6)
C11B C10B H10B 119.9
C9B C10B H10B 119.9
C10B C11B C12B 119.8(6)
C10B C11B H11B 120.1
C12B C11B H11B 120.1
C13B C12B C11B 118.1(6)
C13B C12B H12B 120.9
C11B C12B H12B 120.9
N2B C13B C12B 122.0(6)
N2B C13B C14B 113.6(5)
C12B C13B C14B 124.3(6)
N3B C14B C15B 127.1(6)
N3B C14B C13B 114.0(5)
C15B C14B C13B 118.9(5)
C14B C15B H15D 109.5
C14B C15B H15E 109.5
H15D C15B H15E 109.5
C14B C15B H15F 109.5
H15D C15B H15F 109.5
H15E C15B H15F 109.5
C17B C16B C21B 123.4(6)
C17B C16B N3B 120.1(5)
C21B C16B N3B 116.4(5)
C16B C17B C18B 117.4(6)
C16B C17B C22B 123.5(6)
C18B C17B C22B 119.1(6)
C19B C18B C17B 120.3(6)
C19B C18B H18B 119.8
C17B C18B H18B 119.8
C20B C19B C18B 120.8(7)
C20B C19B H19B 119.6
C18B C19B H19B 119.6
C19B C20B C21B 122.5(7)
C19B C20B H20B 118.7
C21B C20B H20B 118.7
C20B C21B C16B 115.5(6)
C20B C21B C25B 122.1(6)
C16B C21B C25B 122.3(6)
C24B C22B C17B 110.9(5)
C24B C22B C23B 109.7(5)
C17B C22B C23B 111.5(6)
C24B C22B H22B 108.2
C17B C22B H22B 108.2
C23B C22B H22B 108.2
C22B C23B H23D 109.5
C22B C23B H23E 109.5
H23D C23B H23E 109.5
C22B C23B H23F 109.5
H23D C23B H23F 109.5
H23E C23B H23F 109.5
C22B C24B H24D 109.5
C22B C24B H24E 109.5
H24D C24B H24E 109.5
C22B C24B H24F 109.5
H24D C24B H24F 109.5
H24E C24B H24F 109.5
C21B C25B C26B 110.7(5)
C21B C25B C27B 112.9(6)
C26B C25B C27B 111.6(5)
C21B C25B H25B 107.1
C26B C25B H25B 107.1
C27B C25B H25B 107.1
C25B C26B H26D 109.5
C25B C26B H26E 109.5
H26D C26B H26E 109.5
C25B C26B H26F 109.5
H26D C26B H26F 109.5
H26E C26B H26F 109.5
C25B C27B H27D 109.5
C25B C27B H27E 109.5
H27D C27B H27E 109.5
C25B C27B H27F 109.5
H27D C27B H27F 109.5
H27E C27B H27F 109.5
N4B C28B C29B 121.7(6)
N4B C28B H28B 119.2
C29B C28B H28B 119.2
C30B C29B C28B 119.3(6)
C30B C29B H29B 120.4
C28B C29B H29B 120.4
C31B C30B C29B 119.6(6)
C31B C30B H30B 120.2
C29B C30B H30B 120.2
C30B C31B C32B 119.1(6)
C30B C31B H31B 120.4
C32B C31B H31B 120.4
N4B C32B C31B 121.7(6)
N4B C32B H32B 119.1
C31B C32B H32B 119.1
C7B N1B C6B 125.7(5)
C7B N1B Fe1B 118.4(4)
C6B N1B Fe1B 114.4(4)
C13B N2B C9B 120.5(5)
C13B N2B Fe1B 120.1(4)
C9B N2B Fe1B 119.2(4)
C14B N3B C16B 120.1(5)
C14B N3B Fe1B 118.1(4)
C16B N3B Fe1B 121.8(4)
C28B N4B C32B 118.6(6)
C28B N4B Fe1B 118.4(4)
C32B N4B Fe1B 123.0(5)
O3A S2A O1A 114.8(3)
O3A S2A O2A 115.8(3)
O1A S2A O2A 115.1(3)
O3A S2A C33A 102.2(3)
O1A S2A C33A 102.2(3)
O2A S2A C33A 104.0(3)
F2A C33A F1A 107.2(6)
F2A C33A F3A 107.2(6)
F1A C33A F3A 106.2(5)
F2A C33A S2A 112.5(5)
F1A C33A S2A 112.9(5)
F3A C33A S2A 110.4(4)
O3B S2B O1B 115.7(5)
O3B S2B O2B 114.4(4)
O1B S2B O2B 115.7(4)
O3B S2B C33B 103.1(4)
O1B S2B C33B 101.7(3)
O2B S2B C33B 103.5(3)
F1B C33B F3B 108.6(8)
F1B C33B F2B 106.0(5)
F3B C33B F2B 107.3(7)
F1B C33B S2B 112.8(5)
F3B C33B S2B 111.8(5)
F2B C33B S2B 110.1(5)

loop_
_geom_bond_atom_site_label_1
_geom_bond_atom_site_label_2
_geom_bond_distance
Fe1A N4A 2.073(5)
Fe1A N2A 2.090(5)
Fe1A N1A 2.173(5)
Fe1A N3A 2.196(5)
Fe1A S1A 2.3246(18)
S1A C1A 1.761(6)
C1A C6A 1.406(9)
C1A C2A 1.413(8)
C2A C3A 1.399(9)
C2A H2A 0.9500
C3A C4A 1.365(11)
C3A H3A 0.9500
C4A C5A 1.411(10)
C4A H4A 0.9500
C5A C6A 1.385(9)
C5A H5A 0.9500
C6A N1A 1.420(8)
C7A N1A 1.298(8)
C7A C9A 1.485(9)
C7A C8A 1.487(9)
C8A H8A1 0.9800
C8A H8A2 0.9800
C8A H8A3 0.9800
C9A N2A 1.342(8)
C9A C10A 1.407(9)
C10A C11A 1.363(9)
C10A H10A 0.9500
C11A C12A 1.417(9)
C11A H11A 0.9500
C12A C13A 1.375(8)
C12A H12A 0.9500
C13A N2A 1.334(8)
C13A C14A 1.494(8)
C14A N3A 1.275(7)
C14A C15A 1.499(9)
C15A H15A 0.9800
C15A H15B 0.9800
C15A H15C 0.9800
C16A C21A 1.402(9)
C16A C17A 1.405(9)
C16A N3A 1.445(7)
C17A C18A 1.400(9)
C17A C22A 1.518(9)
C18A C19A 1.389(10)
C18A H18A 0.9500
C19A C20A 1.383(11)
C19A H19A 0.9500
C20A C21A 1.383(9)
C20A H20A 0.9500
C21A C25A 1.533(9)
C22A C24A 1.526(9)
C22A C23A 1.556(9)
C22A H22A 1.0000
C23A H23A 0.9800
C23A H23B 0.9800
C23A H23C 0.9800
C24A H24A 0.9800
C24A H24B 0.9800
C24A H24C 0.9800
C25A C27A 1.518(9)
C25A C26A 1.537(9)
C25A H25A 1.0000
C26A H26A 0.9800
C26A H26B 0.9800
C26A H26C 0.9800
C27A H27A 0.9800
C27A H27B 0.9800
C27A H27C 0.9800
C28A N4A 1.359(7)
C28A C29A 1.377(9)
C28A H28A 0.9500
C29A C30A 1.403(9)
C29A H29A 0.9500
C30A C31A 1.378(9)
C30A H30A 0.9500
C31A C32A 1.376(9)
C31A H31A 0.9500
C32A N4A 1.343(8)
C32A H32A 0.9500
Fe1B N4B 2.091(5)
Fe1B N2B 2.093(5)
Fe1B N1B 2.158(5)
Fe1B N3B 2.193(5)
Fe1B S1B 2.3151(19)
S1B C1B 1.790(6)
C1B C2B 1.380(9)
C1B C6B 1.398(9)
C2B C3B 1.401(9)
C2B H2B 0.9500
C3B C4B 1.367(10)
C3B H3B 0.9500
C4B C5B 1.403(10)
C4B H4B 0.9500
C5B C6B 1.406(9)
C5B H5B 0.9500
C6B N1B 1.406(9)
C7B N1B 1.287(8)
C7B C9B 1.462(9)
C7B C8B 1.496(9)
C8B H8B1 0.9800
C8B H8B2 0.9800
C8B H8B3 0.9800
C9B N2B 1.357(8)
C9B C10B 1.384(8)
C10B C11B 1.376(9)
C10B H10B 0.9500
C11B C12B 1.386(9)
C11B H11B 0.9500
C12B C13B 1.375(8)
C12B H12B 0.9500
C13B N2B 1.341(8)
C13B C14B 1.506(8)
C14B N3B 1.300(7)
C14B C15B 1.473(9)
C15B H15D 0.9800
C15B H15E 0.9800
C15B H15F 0.9800
C16B C17B 1.380(9)
C16B C21B 1.417(9)
C16B N3B 1.462(7)
C17B C18B 1.406(9)
C17B C22B 1.524(9)
C18B C19B 1.376(10)
C18B H18B 0.9500
C19B C20B 1.352(10)
C19B H19B 0.9500
C20B C21B 1.396(9)
C20B H20B 0.9500
C21B C25B 1.512(9)
C22B C24B 1.523(9)
C22B C23B 1.525(9)
C22B H22B 1.0000
C23B H23D 0.9800
C23B H23E 0.9800
C23B H23F 0.9800
C24B H24D 0.9800
C24B H24E 0.9800
C24B H24F 0.9800
C25B C26B 1.527(9)
C25B C27B 1.528(9)
C25B H25B 1.0000
C26B H26D 0.9800
C26B H26E 0.9800
C26B H26F 0.9800
C27B H27D 0.9800
C27B H27E 0.9800
C27B H27F 0.9800
C28B N4B 1.337(8)
C28B C29B 1.389(9)
C28B H28B 0.9500
C29B C30B 1.379(9)
C29B H29B 0.9500
C30B C31B 1.369(9)
C30B H30B 0.9500
C31B C32B 1.381(9)
C31B H31B 0.9500
C32B N4B 1.368(8)
C32B H32B 0.9500
S2A O3A 1.428(4)
S2A O1A 1.430(5)
S2A O2A 1.431(5)
S2A C33A 1.809(7)
C33A F2A 1.329(8)
C33A F1A 1.342(9)
C33A F3A 1.354(8)
S2B O3B 1.394(6)
S2B O1B 1.407(5)
S2B O2B 1.446(5)
S2B C33B 1.832(7)
C33B F1B 1.298(9)
C33B F3B 1.306(8)
C33B F2B 1.339(9)

loop_
_geom_torsion_atom_site_label_1
_geom_torsion_atom_site_label_2
_geom_torsion_atom_site_label_3
_geom_torsion_atom_site_label_4
_geom_torsion
N4A Fe1A S1A C1A 71.8(3)
N2A Fe1A S1A C1A -76.2(3)
N1A Fe1A S1A C1A -21.4(3)
N3A Fe1A S1A C1A -176.4(2)
Fe1A S1A C1A C6A 17.3(5)
Fe1A S1A C1A C2A -162.2(5)
C6A C1A C2A C3A -2.3(9)
S1A C1A C2A C3A 177.2(5)
C1A C2A C3A C4A -2.4(10)
C2A C3A C4A C5A 5.4(11)
C3A C4A C5A C6A -3.6(12)
C4A C5A C6A C1A -1.3(10)
C4A C5A C6A N1A 179.7(6)
C2A C1A C6A C5A 4.2(9)
S1A C1A C6A C5A -175.4(5)
C2A C1A C6A N1A -176.8(5)
S1A C1A C6A N1A 3.7(8)
N1A C7A C9A N2A 11.9(8)
C8A C7A C9A N2A -163.2(7)
N1A C7A C9A C10A -170.9(6)
C8A C7A C9A C10A 14.0(10)
N2A C9A C10A C11A -1.9(9)
C7A C9A C10A C11A -178.9(6)
C9A C10A C11A C12A 3.8(9)
C10A C11A C12A C13A -2.2(9)
C11A C12A C13A N2A -1.4(8)
C11A C12A C13A C14A 179.9(5)
N2A C13A C14A N3A -3.0(7)
C12A C13A C14A N3A 175.8(6)
N2A C13A C14A C15A 174.1(5)
C12A C13A C14A C15A -7.1(8)
C21A C16A C17A C18A -1.0(9)
N3A C16A C17A C18A -177.9(5)
C21A C16A C17A C22A -177.9(6)
N3A C16A C17A C22A 5.3(9)
C16A C17A C18A C19A 0.3(9)
C22A C17A C18A C19A 177.2(6)
C17A C18A C19A C20A 0.1(10)
C18A C19A C20A C21A 0.2(10)
C19A C20A C21A C16A -0.9(9)
C19A C20A C21A C25A 178.3(6)
C17A C16A C21A C20A 1.3(9)
N3A C16A C21A C20A 178.0(5)
C17A C16A C21A C25A -177.8(6)
N3A C16A C21A C25A -1.1(8)
C18A C17A C22A C24A 41.9(8)
C16A C17A C22A C24A -141.2(6)
C18A C17A C22A C23A -82.4(7)
C16A C17A C22A C23A 94.4(7)
C20A C21A C25A C27A -60.0(7)
C16A C21A C25A C27A 119.1(6)
C20A C21A C25A C26A 64.6(7)
C16A C21A C25A C26A -116.3(6)
N4A C28A C29A C30A 2.1(10)
C28A C29A C30A C31A -0.6(10)
C29A C30A C31A C32A -0.2(11)
C30A C31A C32A N4A -0.4(11)
C9A C7A N1A C6A -179.1(5)
C8A C7A N1A C6A -4.4(11)
C9A C7A N1A Fe1A -9.9(7)
C8A C7A N1A Fe1A 164.9(6)
C5A C6A N1A C7A -37.6(10)
C1A C6A N1A C7A 143.3(6)
C5A C6A N1A Fe1A 152.9(5)
C1A C6A N1A Fe1A -26.2(6)
N4A Fe1A N1A C7A 113.5(5)
N2A Fe1A N1A C7A 4.4(5)
N3A Fe1A N1A C7A -2.8(7)
S1A Fe1A N1A C7A -141.0(5)
N4A Fe1A N1A C6A -76.1(4)
N2A Fe1A N1A C6A 174.8(4)
N3A Fe1A N1A C6A 167.6(4)
S1A Fe1A N1A C6A 29.4(4)
C12A C13A N2A C9A 3.3(8)
C14A C13A N2A C9A -177.9(5)
C12A C13A N2A Fe1A -172.4(4)
C14A C13A N2A Fe1A 6.5(6)
C10A C9A N2A C13A -1.6(8)
C7A C9A N2A C13A 175.7(5)
C10A C9A N2A Fe1A 174.1(4)
C7A C9A N2A Fe1A -8.6(7)
N4A Fe1A N2A C13A 88.5(5)
N1A Fe1A N2A C13A 178.5(5)
N3A Fe1A N2A C13A -5.6(4)
S1A Fe1A N2A C13A -124.3(4)
N4A Fe1A N2A C9A -87.2(4)
N1A Fe1A N2A C9A 2.8(4)
N3A Fe1A N2A C9A 178.7(5)
S1A Fe1A N2A C9A 60.0(5)
C13A C14A N3A C16A 179.6(5)
C15A C14A N3A C16A 2.8(9)
C13A C14A N3A Fe1A -1.6(6)
C15A C14A N3A Fe1A -178.4(4)
C21A C16A N3A C14A 77.0(7)
C17A C16A N3A C14A -106.1(7)
C21A C16A N3A Fe1A -101.8(5)
C17A C16A N3A Fe1A 75.1(6)
N4A Fe1A N3A C14A -104.4(4)
N2A Fe1A N3A C14A 3.7(4)
N1A Fe1A N3A C14A 10.9(6)
S1A Fe1A N3A C14A 140.4(4)
N4A Fe1A N3A C16A 74.5(4)
N2A Fe1A N3A C16A -177.5(4)
N1A Fe1A N3A C16A -170.3(4)
S1A Fe1A N3A C16A -40.8(4)
C31A C32A N4A C28A 1.7(10)
C31A C32A N4A Fe1A 178.7(5)
C29A C28A N4A C32A -2.5(10)
C29A C28A N4A Fe1A -179.5(5)
N2A Fe1A N4A C32A -14.0(5)
N1A Fe1A N4A C32A -88.9(5)
N3A Fe1A N4A C32A 61.7(5)
S1A Fe1A N4A C32A -171.9(4)
N2A Fe1A N4A C28A 162.8(5)
N1A Fe1A N4A C28A 87.9(5)
N3A Fe1A N4A C28A -121.5(5)
S1A Fe1A N4A C28A 5.0(6)
N4B Fe1B S1B C1B 70.3(3)
N2B Fe1B S1B C1B -80.0(3)
N1B Fe1B S1B C1B -24.0(2)
N3B Fe1B S1B C1B -177.6(2)
Fe1B S1B C1B C2B -159.3(5)
Fe1B S1B C1B C6B 22.3(5)
C6B C1B C2B C3B -3.0(9)
S1B C1B C2B C3B 178.6(5)
C1B C2B C3B C4B -1.7(10)
C2B C3B C4B C5B 3.3(11)
C3B C4B C5B C6B -0.2(11)
C2B C1B C6B N1B 179.8(5)
S1B C1B C6B N1B -1.9(7)
C2B C1B C6B C5B 6.0(9)
S1B C1B C6B C5B -175.6(5)
C4B C5B C6B C1B -4.3(10)
C4B C5B C6B N1B -177.7(6)
N1B C7B C9B N2B 13.2(8)
C8B C7B C9B N2B -162.8(6)
N1B C7B C9B C10B -171.4(6)
C8B C7B C9B C10B 12.7(10)
N2B C9B C10B C11B -0.4(9)
C7B C9B C10B C11B -175.6(6)
C9B C10B C11B C12B 1.8(9)
C10B C11B C12B C13B -1.7(9)
C11B C12B C13B N2B 0.2(9)
C11B C12B C13B C14B 177.2(5)
N2B C13B C14B N3B -4.6(7)
C12B C13B C14B N3B 178.2(6)
N2B C13B C14B C15B 173.7(5)
C12B C13B C14B C15B -3.5(9)
C21B C16B C17B C18B 1.6(9)
N3B C16B C17B C18B 179.5(5)
C21B C16B C17B C22B -177.5(6)
N3B C16B C17B C22B 0.5(9)
C16B C17B C18B C19B -1.3(9)
C22B C17B C18B C19B 177.7(6)
C17B C18B C19B C20B 1.4(10)
C18B C19B C20B C21B -1.5(11)
C19B C20B C21B C16B 1.6(9)
C19B C20B C21B C25B 177.0(6)
C17B C16B C21B C20B -1.7(9)
N3B C16B C21B C20B -179.7(5)
C17B C16B C21B C25B -177.1(6)
N3B C16B C21B C25B 4.9(8)
C16B C17B C22B C24B 120.0(7)
C18B C17B C22B C24B -59.0(7)
C16B C17B C22B C23B -117.5(7)
C18B C17B C22B C23B 63.5(7)
C20B C21B C25B C26B -79.0(7)
C16B C21B C25B C26B 96.1(7)
C20B C21B C25B C27B 47.0(8)
C16B C21B C25B C27B -138.0(6)
N4B C28B C29B C30B 0.7(10)
C28B C29B C30B C31B -1.2(10)
C29B C30B C31B C32B 1.3(10)
C30B C31B C32B N4B -0.9(10)
C9B C7B N1B C6B -177.4(5)
C8B C7B N1B C6B -1.9(10)
C9B C7B N1B Fe1B -11.9(7)
C8B C7B N1B Fe1B 163.6(5)
C1B C6B N1B C7B 142.6(6)
C5B C6B N1B C7B -43.9(9)
C1B C6B N1B Fe1B -23.4(6)
C5B C6B N1B Fe1B 150.1(5)
N4B Fe1B N1B C7B 118.1(5)
N2B Fe1B N1B C7B 5.7(4)
N3B Fe1B N1B C7B -2.2(7)
S1B Fe1B N1B C7B -137.3(5)
N4B Fe1B N1B C6B -74.8(4)
N2B Fe1B N1B C6B 172.8(4)
N3B Fe1B N1B C6B 164.9(4)
S1B Fe1B N1B C6B 29.8(4)
C12B C13B N2B C9B 1.3(8)
C14B C13B N2B C9B -176.0(5)
C12B C13B N2B Fe1B -175.4(5)
C14B C13B N2B Fe1B 7.4(6)
C10B C9B N2B C13B -1.2(8)
C7B C9B N2B C13B 174.7(5)
C10B C9B N2B Fe1B 175.5(4)
C7B C9B N2B Fe1B -8.6(6)
N4B Fe1B N2B C13B 89.3(4)
N1B Fe1B N2B C13B 178.9(5)
N3B Fe1B N2B C13B -5.6(4)
S1B Fe1B N2B C13B -122.1(4)
N4B Fe1B N2B C9B -87.4(4)
N1B Fe1B N2B C9B 2.2(4)
N3B Fe1B N2B C9B 177.7(4)
S1B Fe1B N2B C9B 61.2(5)
C15B C14B N3B C16B 1.7(9)
C13B C14B N3B C16B 179.8(5)
C15B C14B N3B Fe1B -178.1(4)
C13B C14B N3B Fe1B 0.0(6)
C17B C16B N3B C14B 79.1(7)
C21B C16B N3B C14B -102.8(6)
C17B C16B N3B Fe1B -101.2(6)
C21B C16B N3B Fe1B 76.9(6)
N4B Fe1B N3B C14B -108.5(4)
N2B Fe1B N3B C14B 2.8(4)
N1B Fe1B N3B C14B 10.7(6)
S1B Fe1B N3B C14B 137.0(4)
N4B Fe1B N3B C16B 71.8(4)
N2B Fe1B N3B C16B -177.0(4)
N1B Fe1B N3B C16B -169.0(4)
S1B Fe1B N3B C16B -42.7(4)
C29B C28B N4B C32B -0.2(9)
C29B C28B N4B Fe1B -179.9(5)
C31B C32B N4B C28B 0.3(10)
C31B C32B N4B Fe1B -180.0(5)
N2B Fe1B N4B C28B -13.9(5)
N1B Fe1B N4B C28B -88.5(5)
N3B Fe1B N4B C28B 62.9(5)
S1B Fe1B N4B C28B -172.0(4)
N2B Fe1B N4B C32B 166.4(5)
N1B Fe1B N4B C32B 91.8(5)
N3B Fe1B N4B C32B -116.8(5)
S1B Fe1B N4B C32B 8.3(5)
O3A S2A C33A F2A -173.9(5)
O1A S2A C33A F2A 67.0(6)
O2A S2A C33A F2A -53.1(6)
O3A S2A C33A F1A -52.4(5)
O1A S2A C33A F1A -171.5(5)
O2A S2A C33A F1A 68.4(5)
O3A S2A C33A F3A 66.3(6)
O1A S2A C33A F3A -52.8(5)
O2A S2A C33A F3A -172.9(5)
O3B S2B C33B F1B 171.5(6)
O1B S2B C33B F1B 51.3(7)
O2B S2B C33B F1B -69.0(6)
O3B S2B C33B F3B -65.9(8)
O1B S2B C33B F3B 173.9(7)
O2B S2B C33B F3B 53.6(7)
O3B S2B C33B F2B 53.3(7)
O1B S2B C33B F2B -66.9(6)
O2B S2B C33B F2B 172.8(5)
